data_7051062
_journal_name_full 'New Journal of Chemistry'
_journal_paper_doi 10.1039/b008383f
_journal_year 2001
_chemical_formula_sum 'C30 H32 Ag2 N12 O13'
_chemical_formula_weight 984.42
_space_group_IT_number 2
_symmetry_cell_setting triclinic
_symmetry_space_group_name_Hall '-P 1'
_symmetry_space_group_name_H-M 'P -1'
_cell_angle_alpha 71.592(2)
_cell_angle_beta 76.372(2)
_cell_angle_gamma 88.482(2)
_cell_formula_units_Z 2
_cell_length_a 8.9218(11)
_cell_length_b 11.9058(14)
_cell_length_c 18.795(2)
_cell_measurement_temperature 293(2)
_cell_volume 1838.4(4)
_diffrn_ambient_temperature 293(2)
_exptl_crystal_density_diffrn 1.778
_cod_depositor_comments
;
The following automatic conversions were performed:
'_symmetry_cell_setting' value 'Triclinic' changed to 'triclinic'
according to '/home/saulius/struct/CIF-dictionaries/cif_core.dic'
dictionary named 'cif_core.dic' version 2.4.1 from 2010-06-29.

Automatic conversion script
Id: cif_fix_enum 1527 2010-12-29 10:47:43Z saulius 
;
_cod_database_code 7051062

loop_
_symmetry_equiv_pos_as_xyz
'x, y, z'
'-x, -y, -z'

loop_
_atom_site_label
_atom_site_type_symbol
_atom_site_fract_x
_atom_site_fract_y
_atom_site_fract_z
_atom_site_U_iso_or_equiv
_atom_site_adp_type
_atom_site_occupancy
_atom_site_symmetry_multiplicity
_atom_site_calc_flag
_atom_site_refinement_flags
_atom_site_disorder_assembly
_atom_site_disorder_group
Ag1 Ag 0.84834(2) 0.927448(16) 0.131879(10) 0.05017(7) Uani 1 1 d . . .
Ag2 Ag 0.34654(3) 0.167750(17) 0.432201(11) 0.05794(8) Uani 1 1 d . . .
O1 O 1.5426(4) 0.9618(3) -0.24052(15) 0.1325(13) Uani 1 1 d . . .
O2 O 1.3536(3) 0.8571(2) -0.23877(12) 0.0867(7) Uani 1 1 d . . .
O3 O 1.6641(3) 0.92168(19) 0.00691(13) 0.0823(7) Uani 1 1 d . . .
O4 O 1.6036(3) 0.7576(2) 0.09854(12) 0.0795(7) Uani 1 1 d . . .
O5 O 1.2529(2) 0.46111(16) 0.08194(10) 0.0580(5) Uani 1 1 d . . .
O6 O 1.2179(2) 0.47549(15) -0.03364(10) 0.0597(5) Uani 1 1 d . . .
O7 O 0.2230(3) 0.7118(2) 0.18219(12) 0.0906(8) Uani 1 1 d . . .
O8 O 0.3173(5) 0.8611(2) 0.19701(15) 0.1440(15) Uani 1 1 d . . .
O9 O 0.5218(3) 0.80341(18) 0.42495(13) 0.0730(6) Uani 1 1 d . . .
O10 O 0.4649(3) 0.64009(19) 0.51851(13) 0.0706(6) Uani 1 1 d . . .
O11 O 0.1105(2) 0.33558(16) 0.51043(10) 0.0638(5) Uani 1 1 d . . .
O12 O -0.0078(2) 0.38602(15) 0.41404(10) 0.0557(5) Uani 1 1 d . . .
N1 N 0.8141(2) 0.78007(18) 0.23421(11) 0.0473(5) Uani 1 1 d . . .
N2 N 0.8333(3) 0.6773(2) 0.34998(12) 0.0556(6) Uani 1 1 d . . .
H2 H 0.8479 0.6605 0.3957 0.067 Uiso 1 1 d R . .
N3 N 0.9111(2) 1.09931(15) 0.05240(10) 0.0387(4) Uani 1 1 d . . .
N4 N 1.0304(2) 1.27520(16) -0.00048(11) 0.0447(5) Uani 1 1 d . . .
H4 H 1.0850 1.3373 -0.0061 0.054 Uiso 1 1 d R . .
N5 N 0.3828(2) 0.31387(17) 0.32869(11) 0.0450(5) Uani 1 1 d . . .
N6 N 0.3671(2) 0.41806(18) 0.21230(11) 0.0487(5) Uani 1 1 d . . .
H6 H 0.3338 0.4426 0.1709 0.058 Uiso 1 1 d R . .
N7 N 0.2837(2) -0.00585(17) 0.51033(11) 0.0432(4) Uani 1 1 d . . .
N8 N 0.1776(2) -0.18580(17) 0.55921(11) 0.0457(5) Uani 1 1 d . . .
H8 H 0.1260 -0.2488 0.5639 0.055 Uiso 1 1 d R . .
N9 N 1.6007(2) 0.82340(19) 0.03459(13) 0.0530(5) Uani 1 1 d . . .
N10 N 1.4448(3) 0.88196(19) -0.20785(13) 0.0605(6) Uani 1 1 d . . .
N11 N 0.4584(2) 0.70517(19) 0.45462(13) 0.0504(5) Uani 1 1 d . . .
N12 N 0.2715(3) 0.7592(2) 0.22090(13) 0.0675(7) Uani 1 1 d . . .
C1 C 0.8863(4) 0.8938(3) 0.31300(17) 0.0716(9) Uani 1 1 d . . .
H1A H 0.9005 0.8737 0.3645 0.107 Uiso 1 1 d R . .
H1B H 0.8060 0.9488 0.3070 0.107 Uiso 1 1 d R . .
H1C H 0.9808 0.9294 0.2766 0.107 Uiso 1 1 d R . .
C2 C 0.8436(3) 0.7857(2) 0.29860(13) 0.0472(6) Uani 1 1 d . . .
C3 C 0.7963(4) 0.5979(3) 0.31768(17) 0.0663(8) Uani 1 1 d . . .
H3 H 0.7817 0.5162 0.3405 0.080 Uiso 1 1 d R . .
C4 C 0.7849(3) 0.6618(2) 0.24529(16) 0.0605(7) Uani 1 1 d . . .
H4A H 0.7612 0.6309 0.2094 0.073 Uiso 1 1 d R . .
C5 C 1.0536(3) 1.1665(3) 0.13339(15) 0.0594(7) Uani 1 1 d . . .
H5A H 1.1141 1.2366 0.1258 0.089 Uiso 1 1 d R . .
H5B H 1.1160 1.0990 0.1432 0.089 Uiso 1 1 d R . .
H5C H 0.9668 1.1560 0.1767 0.089 Uiso 1 1 d R . .
C6 C 0.9977(3) 1.1787(2) 0.06279(13) 0.0398(5) Uani 1 1 d . . .
C7 C 0.9617(3) 1.2575(2) -0.05391(14) 0.0451(5) Uani 1 1 d . . .
H7 H 0.9653 1.3097 -0.1030 0.054 Uiso 1 1 d R . .
C8 C 0.8881(3) 1.14909(19) -0.02165(13) 0.0405(5) Uani 1 1 d . . .
H8A H 0.8311 1.1136 -0.0451 0.049 Uiso 1 1 d R . .
C9 C 0.1661(3) 0.2553(3) 0.28183(16) 0.0618(7) Uani 1 1 d . . .
H9A H 0.1323 0.2841 0.2347 0.093 Uiso 1 1 d R . .
H9B H 0.0849 0.2613 0.3241 0.093 Uiso 1 1 d R . .
H9C H 0.1914 0.1739 0.2907 0.093 Uiso 1 1 d R . .
C10 C 0.3040(3) 0.3273(2) 0.27570(13) 0.0430(5) Uani 1 1 d . . .
C11 C 0.5006(3) 0.4000(2) 0.29750(15) 0.0526(6) Uani 1 1 d . . .
H11 H 0.5745 0.4118 0.3224 0.063 Uiso 1 1 d R . .
C12 C 0.4922(3) 0.4650(2) 0.22529(15) 0.0555(7) Uani 1 1 d . . .
H12 H 0.5582 0.5283 0.1914 0.067 Uiso 1 1 d R . .
C13 C 0.1368(3) -0.0706(2) 0.43047(15) 0.0564(7) Uani 1 1 d . . .
H13A H 0.0795 -0.1417 0.4369 0.085 Uiso 1 1 d R . .
H13B H 0.2204 -0.0545 0.3852 0.085 Uiso 1 1 d R . .
H13C H 0.0699 -0.0055 0.4248 0.085 Uiso 1 1 d R . .
C14 C 0.1997(3) -0.0860(2) 0.49917(13) 0.0408(5) Uani 1 1 d . . .
C15 C 0.2511(3) -0.1703(2) 0.61197(15) 0.0483(6) Uani 1 1 d . . .
H15 H 0.2550 -0.2253 0.6592 0.058 Uiso 1 1 d R . .
C16 C 0.3170(3) -0.0594(2) 0.58165(14) 0.0469(6) Uani 1 1 d . . .
H16 H 0.3754 -0.0244 0.6047 0.056 Uiso 1 1 d R . .
C17 C 1.4442(3) 0.8095(2) -0.12796(13) 0.0414(5) Uani 1 1 d . . .
C18 C 1.5235(3) 0.8534(2) -0.08693(14) 0.0441(5) Uani 1 1 d . . .
H18 H 1.5771 0.9269 -0.1080 0.053 Uiso 1 1 d R . .
C19 C 1.5184(3) 0.7817(2) -0.01275(13) 0.0399(5) Uani 1 1 d . . .
C20 C 1.4393(3) 0.6724(2) 0.01997(13) 0.0394(5) Uani 1 1 d . . .
H20 H 1.4384 0.6269 0.0704 0.047 Uiso 1 1 d R . .
C21 C 1.3610(2) 0.63140(18) -0.02348(12) 0.0360(5) Uani 1 1 d . . .
C22 C 1.3633(3) 0.70078(19) -0.09815(13) 0.0394(5) Uani 1 1 d . . .
H22 H 1.3111 0.6748 -0.1279 0.047 Uiso 1 1 d R . .
C23 C 1.2697(3) 0.51222(19) 0.01147(14) 0.0421(5) Uani 1 1 d . . .
C24 C 0.2778(3) 0.6891(2) 0.30009(13) 0.0439(5) Uani 1 1 d . . .
C25 C 0.3666(3) 0.7323(2) 0.33679(14) 0.0465(6) Uani 1 1 d . . .
H25 H 0.4235 0.8042 0.3131 0.056 Uiso 1 1 d R . .
C26 C 0.3662(3) 0.66255(19) 0.41165(13) 0.0395(5) Uani 1 1 d . . .
C27 C 0.2815(3) 0.55654(19) 0.44772(13) 0.0396(5) Uani 1 1 d . . .
H27 H 0.2854 0.5115 0.4976 0.048 Uiso 1 1 d R . .
C28 C 0.1901(3) 0.51707(18) 0.40910(12) 0.0369(5) Uani 1 1 d . . .
C29 C 0.1895(3) 0.58389(19) 0.33406(13) 0.0412(5) Uani 1 1 d . . .
H29 H 0.1307 0.5582 0.3068 0.049 Uiso 1 1 d R . .
C30 C 0.0894(3) 0.40257(19) 0.44799(13) 0.0419(5) Uani 1 1 d . . .
O1W O 0.9223(3) 0.4354(2) 0.16255(14) 0.0907(7) Uani 1 1 d . . .
H1W H 1.0348 0.4459 0.1311 0.050 Uiso 1 1 d R . .
H2W H 0.8766 0.4578 0.1275 0.050 Uiso 1 1 d R . .

loop_
_atom_site_aniso_label
_atom_site_aniso_U_11
_atom_site_aniso_U_22
_atom_site_aniso_U_33
_atom_site_aniso_U_23
_atom_site_aniso_U_13
_atom_site_aniso_U_12
Ag1 0.06685(14) 0.03901(10) 0.03870(10) -0.00061(7) -0.01609(9) -0.01022(9)
Ag2 0.06932(15) 0.04417(12) 0.05040(12) 0.00618(9) -0.02276(10) -0.01442(9)
O1 0.205(3) 0.0945(19) 0.0715(16) 0.0331(14) -0.0543(19) -0.088(2)
O2 0.116(2) 0.0862(16) 0.0519(12) 0.0051(11) -0.0438(13) -0.0185(14)
O3 0.1062(17) 0.0613(13) 0.0832(15) -0.0119(11) -0.0399(13) -0.0426(12)
O4 0.1051(17) 0.0752(14) 0.0642(13) -0.0069(11) -0.0488(12) -0.0301(12)
O5 0.0694(12) 0.0516(10) 0.0445(10) 0.0050(8) -0.0223(8) -0.0246(9)
O6 0.0803(13) 0.0443(10) 0.0551(10) -0.0040(8) -0.0303(10) -0.0272(9)
O7 0.126(2) 0.0895(17) 0.0485(12) 0.0036(11) -0.0371(13) -0.0268(15)
O8 0.273(4) 0.0628(16) 0.0796(18) 0.0306(13) -0.075(2) -0.067(2)
O9 0.0769(14) 0.0588(12) 0.0890(15) -0.0248(11) -0.0254(11) -0.0255(10)
O10 0.0850(15) 0.0685(13) 0.0734(14) -0.0232(11) -0.0457(12) -0.0034(11)
O11 0.0909(15) 0.0470(10) 0.0458(10) 0.0081(8) -0.0302(10) -0.0216(10)
O12 0.0716(12) 0.0423(9) 0.0517(10) -0.0021(8) -0.0269(9) -0.0196(8)
N1 0.0598(13) 0.0458(11) 0.0324(10) -0.0030(8) -0.0153(9) -0.0087(10)
N2 0.0666(14) 0.0562(13) 0.0387(11) 0.0013(10) -0.0240(10) -0.0047(11)
N3 0.0453(11) 0.0310(9) 0.0394(10) -0.0083(8) -0.0123(8) -0.0056(8)
N4 0.0520(12) 0.0354(10) 0.0471(11) -0.0110(8) -0.0141(9) -0.0111(8)
N5 0.0527(12) 0.0394(10) 0.0404(10) -0.0027(8) -0.0188(9) -0.0068(9)
N6 0.0556(13) 0.0504(12) 0.0349(10) -0.0011(9) -0.0169(9) -0.0065(10)
N7 0.0450(11) 0.0367(10) 0.0446(11) -0.0066(8) -0.0120(8) -0.0066(8)
N8 0.0479(12) 0.0350(10) 0.0495(11) -0.0070(9) -0.0103(9) -0.0087(8)
N9 0.0543(13) 0.0513(12) 0.0573(13) -0.0161(11) -0.0205(10) -0.0159(10)
N10 0.0870(18) 0.0421(12) 0.0448(12) 0.0023(10) -0.0220(12) -0.0111(11)
N11 0.0482(12) 0.0494(12) 0.0609(14) -0.0234(11) -0.0184(10) -0.0025(10)
N12 0.099(2) 0.0511(14) 0.0423(12) 0.0033(11) -0.0197(13) -0.0167(13)
C1 0.114(3) 0.0602(18) 0.0511(16) -0.0220(14) -0.0337(17) 0.0035(18)
C2 0.0509(15) 0.0502(14) 0.0369(12) -0.0065(11) -0.0137(10) -0.0005(11)
C3 0.080(2) 0.0472(15) 0.0648(17) 0.0055(13) -0.0340(15) -0.0176(14)
C4 0.080(2) 0.0476(14) 0.0533(15) -0.0035(12) -0.0296(14) -0.0180(13)
C5 0.0723(19) 0.0608(16) 0.0523(15) -0.0161(13) -0.0298(14) -0.0105(14)
C6 0.0440(13) 0.0363(11) 0.0404(12) -0.0119(9) -0.0126(10) -0.0033(9)
C7 0.0586(15) 0.0346(11) 0.0397(12) -0.0062(9) -0.0139(11) -0.0062(10)
C8 0.0514(14) 0.0345(11) 0.0382(11) -0.0116(9) -0.0150(10) -0.0072(10)
C9 0.0654(18) 0.0672(18) 0.0526(15) -0.0106(13) -0.0228(13) -0.0185(14)
C10 0.0498(14) 0.0424(12) 0.0351(11) -0.0082(10) -0.0121(10) -0.0020(10)
C11 0.0551(16) 0.0450(13) 0.0561(15) -0.0021(11) -0.0279(12) -0.0105(11)
C12 0.0558(16) 0.0497(14) 0.0521(15) 0.0006(12) -0.0174(12) -0.0135(12)
C13 0.0634(17) 0.0569(16) 0.0527(15) -0.0164(13) -0.0219(13) -0.0041(13)
C14 0.0387(12) 0.0386(12) 0.0425(12) -0.0094(10) -0.0093(10) -0.0011(10)
C15 0.0508(15) 0.0406(13) 0.0474(13) -0.0033(10) -0.0140(11) -0.0046(11)
C16 0.0505(14) 0.0415(12) 0.0469(13) -0.0070(10) -0.0172(11) -0.0068(11)
C17 0.0479(13) 0.0353(11) 0.0370(11) -0.0041(9) -0.0122(10) -0.0033(10)
C18 0.0463(13) 0.0348(11) 0.0474(13) -0.0063(10) -0.0119(10) -0.0100(10)
C19 0.0392(12) 0.0397(12) 0.0428(12) -0.0114(10) -0.0153(10) -0.0078(9)
C20 0.0419(12) 0.0384(11) 0.0368(11) -0.0067(9) -0.0135(9) -0.0082(9)
C21 0.0374(12) 0.0320(10) 0.0387(11) -0.0086(9) -0.0122(9) -0.0067(9)
C22 0.0433(13) 0.0375(11) 0.0379(11) -0.0094(9) -0.0138(9) -0.0041(9)
C23 0.0427(13) 0.0347(11) 0.0464(13) -0.0040(10) -0.0167(10) -0.0095(9)
C24 0.0576(15) 0.0370(12) 0.0323(11) -0.0042(9) -0.0103(10) -0.0048(10)
C25 0.0528(15) 0.0348(12) 0.0456(13) -0.0082(10) -0.0048(11) -0.0101(10)
C26 0.0419(13) 0.0366(11) 0.0431(12) -0.0157(10) -0.0113(10) -0.0027(9)
C27 0.0449(13) 0.0378(11) 0.0361(11) -0.0089(9) -0.0134(9) 0.0015(10)
C28 0.0434(12) 0.0313(10) 0.0355(11) -0.0078(9) -0.0121(9) -0.0020(9)
C29 0.0512(14) 0.0355(11) 0.0371(11) -0.0095(9) -0.0134(10) -0.0030(10)
C30 0.0533(14) 0.0335(11) 0.0351(11) -0.0051(9) -0.0100(10) -0.0098(10)
O1W 0.0815(16) 0.110(2) 0.0774(15) -0.0150(14) -0.0331(13) -0.0033(14)

loop_
_geom_bond_atom_site_label_1
_geom_bond_atom_site_label_2
_geom_bond_distance
_geom_bond_site_symmetry_2
_geom_bond_publ_flag
Ag1 N3 2.1138(18) . ?
Ag1 N1 2.1194(19) . ?
Ag1 O3 3.186(2) 1_455 ?
Ag1 O4 3.306(2) 1_455 ?
Ag2 N7 2.1211(19) . ?
Ag2 N5 2.1240(18) . ?
Ag2 O11 3.281(2) . ?
Ag2 O9 3.286(2) 2_666 ?
Ag2 O10 3.347(2) 2_666 ?
O1 N10 1.210(3) . ?
O2 N10 1.197(3) . ?
O3 N9 1.213(3) . ?
O4 N9 1.216(3) . ?
O5 C23 1.245(3) . ?
O6 C23 1.246(3) . ?
O7 N12 1.206(3) . ?
O8 N12 1.198(3) . ?
O9 N11 1.214(3) . ?
O10 N11 1.220(3) . ?
O11 C30 1.246(3) . ?
O12 C30 1.244(3) . ?
N1 C2 1.319(3) . ?
N1 C4 1.379(3) . ?
N2 C2 1.335(3) . ?
N2 C3 1.358(4) . ?
N2 H2 0.8600 . ?
N3 C6 1.325(3) . ?
N3 C8 1.392(3) . ?
N4 C6 1.345(3) . ?
N4 C7 1.364(3) . ?
N4 H4 0.8600 . ?
N5 C10 1.317(3) . ?
N5 C11 1.374(3) . ?
N6 C10 1.344(3) . ?
N6 C12 1.365(3) . ?
N6 H6 0.8600 . ?
N7 C14 1.324(3) . ?
N7 C16 1.389(3) . ?
N8 C14 1.336(3) . ?
N8 C15 1.370(3) . ?
N8 H8 0.8600 . ?
N9 C19 1.478(3) . ?
N10 C17 1.476(3) . ?
N11 C26 1.477(3) . ?
N12 C24 1.472(3) . ?
C1 C2 1.474(4) . ?
C1 H1A 0.9599 . ?
C1 H1B 0.9600 . ?
C1 H1C 0.9600 . ?
C3 C4 1.359(4) . ?
C3 H3 0.9301 . ?
C4 H4A 0.9299 . ?
C5 C6 1.489(3) . ?
C5 H5A 0.9599 . ?
C5 H5B 0.9600 . ?
C5 H5C 0.9599 . ?
C7 C8 1.352(3) . ?
C7 H7 0.9301 . ?
C8 H8A 0.9300 . ?
C9 C10 1.480(3) . ?
C9 H9A 0.9599 . ?
C9 H9B 0.9600 . ?
C9 H9C 0.9600 . ?
C11 C12 1.352(3) . ?
C11 H11 0.9301 . ?
C12 H12 0.9299 . ?
C13 C14 1.484(3) . ?
C13 H13A 0.9600 . ?
C13 H13B 0.9600 . ?
C13 H13C 0.9600 . ?
C15 C16 1.349(3) . ?
C15 H15 0.9301 . ?
C16 H16 0.9299 . ?
C17 C18 1.378(3) . ?
C17 C22 1.383(3) . ?
C18 C19 1.377(3) . ?
C18 H18 0.9299 . ?
C19 C20 1.382(3) . ?
C20 C21 1.390(3) . ?
C20 H20 0.9301 . ?
C21 C22 1.381(3) . ?
C21 C23 1.526(3) . ?
C22 H22 0.9299 . ?
C24 C25 1.368(3) . ?
C24 C29 1.381(3) . ?
C25 C26 1.389(3) . ?
C25 H25 0.9300 . ?
C26 C27 1.376(3) . ?
C27 C28 1.388(3) . ?
C27 H27 0.9299 . ?
C28 C29 1.384(3) . ?
C28 C30 1.525(3) . ?
C29 H29 0.9299 . ?
O1W H1W 1.0259 . ?
O1W H2W 0.8257 . ?
